data_7208167
loop_
_publ_author_name
'Bernini, Maria C.'
'Platero-Prats, Ana E.'
'Snejko, Natalia'
'Guti\'errez-Puebla, Enrique'
'Labrador, Ana'
'S\'aez-Puche, Regino'
'Romero de Paz, Julio'
'Monge, M. Angeles'

_publ_section_title
;
 Tuning the magnetic properties of transition metal MOFs by metal--oxygen
 condensation control: the relation between synthesis temperature, SBU
 nuclearity and carboxylate geometry
;
_journal_issue 17
_journal_name_full CrystEngComm
_journal_page_first 5493
_journal_paper_doi 10.1039/c2ce06563k
_journal_volume 14
_journal_year 2012
_chemical_formula_sum 'C51 H25 Co2 F18 O12'
_chemical_formula_weight 1289.57
_chemical_name_systematic
;
?
;
_space_group_IT_number 13
_symmetry_cell_setting monoclinic
_symmetry_space_group_name_Hall '-P 2yac'
_symmetry_space_group_name_H-M 'P 1 2/n 1'
_atom_sites_solution_hydrogens geom
_atom_sites_solution_primary direct
_atom_sites_solution_secondary difmap
_audit_creation_method SHELXL-97
_cell_angle_alpha 90.00
_cell_angle_beta 106.6290(10)
_cell_angle_gamma 90.00
_cell_formula_units_Z 2
_cell_length_a 19.0301(14)
_cell_length_b 7.2336(5)
_cell_length_c 20.5002(15)
_cell_measurement_reflns_used 4506
_cell_measurement_temperature 273(2)
_cell_measurement_theta_max 27.05
_cell_measurement_theta_min 2.82
_cell_volume 2704.0(3)
_computing_cell_refinement 'Bruker SMART'
_computing_data_collection 'Bruker SMART'
_computing_data_reduction 'Bruker SAINT'
_computing_molecular_graphics 'Bruker SHELXTL'
_computing_publication_material 'Bruker SHELXTL'
_computing_structure_refinement 'SHELXL-97 (Sheldrick, 1997)'
_computing_structure_solution 'SHELXS-97 (Sheldrick, 1990)'
_diffrn_ambient_temperature 273(2)
_diffrn_measured_fraction_theta_full 0.974
_diffrn_measured_fraction_theta_max 0.974
_diffrn_measurement_device_type 'CCD area detector'
_diffrn_measurement_method 'phi and omega scans'
_diffrn_radiation_monochromator graphite
_diffrn_radiation_source 'fine-focus sealed tube'
_diffrn_radiation_type MoK\a
_diffrn_radiation_wavelength 0.71073
_diffrn_reflns_av_R_equivalents 0.0426
_diffrn_reflns_av_sigmaI/netI 0.0444
_diffrn_reflns_limit_h_max 22
_diffrn_reflns_limit_h_min -22
_diffrn_reflns_limit_k_max 8
_diffrn_reflns_limit_k_min -8
_diffrn_reflns_limit_l_max 24
_diffrn_reflns_limit_l_min -24
_diffrn_reflns_number 16333
_diffrn_reflns_theta_full 25.03
_diffrn_reflns_theta_max 25.03
_diffrn_reflns_theta_min 1.73
_exptl_absorpt_coefficient_mu 0.735
_exptl_absorpt_correction_T_max 0.8669
_exptl_absorpt_correction_T_min 0.6668
_exptl_absorpt_correction_type multi-scan
_exptl_absorpt_process_details sadabs
_exptl_crystal_colour grey-purple
_exptl_crystal_density_diffrn 1.584
_exptl_crystal_density_method 'not measured'
_exptl_crystal_description prismatic
_exptl_crystal_F_000 1286
_exptl_crystal_size_max 0.60
_exptl_crystal_size_mid 0.40
_exptl_crystal_size_min 0.20
_refine_diff_density_max 0.403
_refine_diff_density_min -0.770
_refine_diff_density_rms 0.104
_refine_ls_extinction_method none
_refine_ls_goodness_of_fit_ref 1.058
_refine_ls_hydrogen_treatment mixed
_refine_ls_matrix_type full
_refine_ls_number_parameters 379
_refine_ls_number_reflns 4666
_refine_ls_number_restraints 0
_refine_ls_restrained_S_all 1.058
_refine_ls_R_factor_all 0.0583
_refine_ls_R_factor_gt 0.0461
_refine_ls_shift/su_max 0.003
_refine_ls_shift/su_mean 0.000
_refine_ls_structure_factor_coef Fsqd
_refine_ls_weighting_details 'calc w=1/[\s^2^(Fo^2^)+(0.0913P)^2^+0.0000P] where P=(Fo^2^+2Fc^2^)/3'
_refine_ls_weighting_scheme calc
_refine_ls_wR_factor_gt 0.1279
_refine_ls_wR_factor_ref 0.1344
_reflns_number_gt 3854
_reflns_number_total 4666
_reflns_threshold_expression >2sigma(I)
_cod_data_source_file c2ce06563k.txt
_cod_data_source_block data2t
_cod_depositor_comments
;
The following automatic conversions were performed:

'_symmetry_cell_setting' value 'Monoclinic' changed to 'monoclinic'
according to /home/saulius/struct/CIF-dictionaries/cif_core.dic
dictionary named 'cif_core.dic' version 2.4.1 from 2010-06-29.

Automatic conversion script
Id: cif_fix_values 1891 2012-01-12 08:04:46Z andrius 
;
_cod_original_sg_symbol_H-M P2/n
_cod_database_code 7208167

loop_
_symmetry_equiv_pos_as_xyz
'x, y, z'
'-x+1/2, y, -z+1/2'
'-x, -y, -z'
'x-1/2, -y, z-1/2'

loop_
_atom_site_label
_atom_site_type_symbol
_atom_site_fract_x
_atom_site_fract_y
_atom_site_fract_z
_atom_site_U_iso_or_equiv
_atom_site_adp_type
_atom_site_occupancy
_atom_site_symmetry_multiplicity
_atom_site_calc_flag
_atom_site_refinement_flags
Co1 Co 0.026167(18) 0.66838(5) 0.475553(17) 0.03246(15) Uani 1 1 d .
F1 F 0.01300(11) 1.1855(3) 0.93186(11) 0.0697(6) Uani 1 1 d .
F2 F -0.04455(10) 1.0289(3) 0.84453(11) 0.0715(6) Uani 1 1 d .
F3 F 0.02545(10) 1.2508(3) 0.83438(11) 0.0628(5) Uani 1 1 d .
F4 F 0.12845(12) 0.7002(3) 0.94869(10) 0.0631(5) Uani 1 1 d .
F5 F 0.09970(12) 0.9255(3) 1.00370(9) 0.0701(6) Uani 1 1 d .
F6 F 0.01535(10) 0.7658(3) 0.93522(9) 0.0664(6) Uani 1 1 d .
F7 F 0.28891(14) 1.5258(3) 0.34551(14) 0.0937(8) Uani 1 1 d .
F8 F 0.33012(13) 1.5877(3) 0.26061(15) 0.0909(8) Uani 1 1 d .
F9 F 0.37095(12) 1.3526(3) 0.32502(12) 0.0749(6) Uani 1 1 d .
H1 H 0.162(3) 0.591(7) 0.465(3) 0.025(12) Uiso 0.50 1 d P
O1 O 0.05418(12) 0.7344(3) 0.57299(10) 0.0509(5) Uani 1 1 d .
O2 O 0.00526(12) 0.4862(3) 0.60804(10) 0.0536(6) Uani 1 1 d .
O3 O 0.42495(11) 1.2263(3) 0.95634(12) 0.0499(5) Uani 1 1 d .
O4 O 0.38209(11) 1.4745(3) 0.99580(11) 0.0492(5) Uani 1 1 d .
O5 O 0.08632(11) 0.8470(2) 0.43588(10) 0.0405(5) Uani 1 1 d .
O6 O 0.18664(14) 0.6816(3) 0.44328(15) 0.0739(8) Uani 1 1 d .
C1 C 0.03668(15) 0.6409(4) 0.61749(15) 0.0410(7) Uani 1 1 d .
C2 C 0.05268(15) 0.7211(4) 0.68767(14) 0.0374(6) Uani 1 1 d .
C3 C 0.03757(16) 0.6204(4) 0.73957(14) 0.0420(7) Uani 1 1 d .
H3 H 0.0205 0.4997 0.7314 0.050 Uiso 1 1 calc R
C4 C 0.04761(16) 0.6974(4) 0.80324(15) 0.0411(7) Uani 1 1 d .
H4 H 0.0364 0.6289 0.8373 0.049 Uiso 1 1 calc R
C5 C 0.07426(14) 0.8759(4) 0.81670(14) 0.0353(6) Uani 1 1 d .
C6 C 0.09021(16) 0.9751(4) 0.76459(14) 0.0443(7) Uani 1 1 d .
H6 H 0.1087 1.0945 0.7730 0.053 Uiso 1 1 calc R
C7 C 0.07924(16) 0.9000(4) 0.70108(14) 0.0445(7) Uani 1 1 d .
H7 H 0.0896 0.9693 0.6668 0.053 Uiso 1 1 calc R
C8 C 0.08413(15) 0.9742(4) 0.88553(14) 0.0382(7) Uani 1 1 d .
C9 C 0.15958(14) 1.0698(4) 0.90869(14) 0.0370(6) Uani 1 1 d .
C10 C 0.08129(19) 0.8403(5) 0.94338(16) 0.0518(9) Uani 1 1 d .
C11 C 0.01924(16) 1.1111(5) 0.87441(17) 0.0508(8) Uani 1 1 d .
C12 C 0.16985(17) 1.2437(5) 0.93769(19) 0.0565(9) Uani 1 1 d .
H12 H 0.1300 1.3085 0.9438 0.068 Uiso 1 1 calc R
C17 C 0.37423(16) 1.3150(4) 0.96889(14) 0.0391(7) Uani 1 1 d .
C13 C 0.23907(17) 1.3221(4) 0.9577(2) 0.0570(9) Uani 1 1 d .
H17 H 0.2450 1.4393 0.9771 0.068 Uiso 1 1 calc R
C18 C 0.14564(15) 0.8269(4) 0.42355(15) 0.0395(7) Uani 1 1 d .
C19 C 0.17409(15) 0.9627(4) 0.38406(15) 0.0380(6) Uani 1 1 d .
C20 C 0.13342(17) 1.1164(4) 0.35702(17) 0.0503(8) Uani 1 1 d .
H20 H 0.0896 1.1398 0.3670 0.060 Uiso 1 1 calc R
C21 C 0.15686(17) 1.2356(4) 0.31540(18) 0.0526(8) Uani 1 1 d .
H21 H 0.1290 1.3395 0.2980 0.063 Uiso 1 1 calc R
C22 C 0.22166(16) 1.2026(4) 0.29902(16) 0.0419(7) Uani 1 1 d .
C23 C 0.26396(16) 1.0534(4) 0.32872(16) 0.0461(7) Uani 1 1 d .
H23 H 0.3087 1.0327 0.3200 0.055 Uiso 1 1 calc R
C24 C 0.24104(16) 0.9342(4) 0.37121(16) 0.0447(7) Uani 1 1 d .
H24 H 0.2704 0.8349 0.3912 0.054 Uiso 1 1 calc R
C25 C 0.2500 1.3249(5) 0.2500 0.0476(11) Uani 1 2 d S
C26 C 0.3109(2) 1.4485(5) 0.2951(2) 0.0660(11) Uani 1 1 d .
C16 C 0.22047(15) 0.9761(4) 0.90132(15) 0.0407(7) Uani 1 1 d .
H102 H 0.2145 0.8586 0.8821 0.049 Uiso 1 1 calc R
C14 C 0.29931(15) 1.2304(4) 0.94933(14) 0.0385(6) Uani 1 1 d .
C15 C 0.28958(16) 1.0534(4) 0.92180(14) 0.0402(7) Uani 1 1 d .
H101 H 0.3297 0.9869 0.9172 0.048 Uiso 1 1 calc R

loop_
_atom_site_aniso_label
_atom_site_aniso_U_11
_atom_site_aniso_U_22
_atom_site_aniso_U_33
_atom_site_aniso_U_23
_atom_site_aniso_U_13
_atom_site_aniso_U_12
Co1 0.0291(2) 0.0392(2) 0.0296(2) -0.00279(15) 0.00921(16) -0.00020(15)
F1 0.0550(12) 0.0909(15) 0.0747(15) -0.0364(12) 0.0370(11) -0.0084(10)
F2 0.0331(10) 0.0823(14) 0.0958(16) -0.0276(12) 0.0134(10) -0.0120(9)
F3 0.0551(11) 0.0598(11) 0.0754(14) -0.0027(11) 0.0216(10) 0.0053(10)
F4 0.0711(13) 0.0651(12) 0.0515(12) 0.0092(9) 0.0149(10) -0.0089(11)
F5 0.0816(14) 0.0988(16) 0.0337(10) -0.0198(10) 0.0225(9) -0.0344(12)
F6 0.0630(13) 0.0924(14) 0.0515(12) -0.0108(11) 0.0288(10) -0.0425(11)
F7 0.0989(18) 0.0747(14) 0.131(2) -0.0558(15) 0.0704(17) -0.0221(13)
F8 0.0982(18) 0.0464(12) 0.151(2) -0.0166(13) 0.0716(17) -0.0272(12)
F9 0.0551(13) 0.0778(14) 0.0945(17) -0.0327(12) 0.0258(12) -0.0138(11)
O1 0.0541(13) 0.0699(14) 0.0297(11) -0.0087(10) 0.0135(10) -0.0034(11)
O2 0.0601(14) 0.0627(14) 0.0368(12) -0.0173(10) 0.0119(10) -0.0092(11)
O3 0.0314(11) 0.0503(12) 0.0674(15) -0.0023(11) 0.0131(10) -0.0048(10)
O4 0.0399(12) 0.0561(13) 0.0540(13) -0.0165(11) 0.0170(10) -0.0204(10)
O5 0.0371(11) 0.0402(11) 0.0480(12) 0.0049(9) 0.0182(9) 0.0034(8)
O6 0.0629(16) 0.0690(16) 0.107(2) 0.0463(15) 0.0510(16) 0.0347(13)
C1 0.0305(15) 0.0544(19) 0.0354(17) -0.0109(14) 0.0054(12) 0.0068(13)
C2 0.0306(14) 0.0458(16) 0.0348(16) -0.0074(12) 0.0079(12) 0.0010(12)
C3 0.0474(17) 0.0378(14) 0.0395(17) -0.0085(12) 0.0103(13) -0.0056(13)
C4 0.0431(17) 0.0475(17) 0.0344(16) -0.0051(12) 0.0138(13) -0.0113(13)
C5 0.0298(14) 0.0452(15) 0.0315(15) -0.0073(12) 0.0100(12) -0.0081(12)
C6 0.0500(18) 0.0447(16) 0.0410(17) -0.0083(13) 0.0175(14) -0.0153(14)
C7 0.0478(18) 0.0552(18) 0.0339(16) -0.0009(13) 0.0173(14) -0.0103(14)
C8 0.0333(15) 0.0473(16) 0.0363(16) -0.0090(12) 0.0139(12) -0.0111(13)
C9 0.0326(15) 0.0453(16) 0.0347(15) -0.0095(12) 0.0124(12) -0.0109(12)
C10 0.052(2) 0.070(2) 0.0366(18) -0.0106(15) 0.0183(15) -0.0232(17)
C11 0.0334(17) 0.064(2) 0.058(2) -0.0198(17) 0.0183(15) -0.0131(15)
C12 0.0345(17) 0.0592(19) 0.081(3) -0.0295(19) 0.0243(17) -0.0073(15)
C17 0.0379(16) 0.0457(17) 0.0329(16) -0.0009(12) 0.0090(12) -0.0089(13)
C13 0.0401(18) 0.0521(19) 0.079(3) -0.0320(17) 0.0166(17) -0.0115(14)
C18 0.0367(16) 0.0456(16) 0.0374(16) 0.0004(12) 0.0125(13) 0.0085(13)
C19 0.0348(15) 0.0395(15) 0.0431(16) 0.0004(12) 0.0163(13) 0.0051(12)
C20 0.0397(17) 0.0515(17) 0.070(2) 0.0130(16) 0.0328(16) 0.0147(14)
C21 0.0464(19) 0.0432(17) 0.079(2) 0.0158(16) 0.0345(17) 0.0168(14)
C22 0.0406(17) 0.0348(14) 0.057(2) -0.0017(13) 0.0245(15) 0.0029(12)
C23 0.0340(16) 0.0515(18) 0.060(2) 0.0025(15) 0.0246(14) 0.0086(13)
C24 0.0381(16) 0.0464(17) 0.0528(19) 0.0053(14) 0.0179(14) 0.0124(13)
C25 0.041(2) 0.038(2) 0.073(3) 0.000 0.030(2) 0.000
C26 0.075(3) 0.0440(18) 0.097(3) -0.0227(19) 0.055(2) -0.0131(18)
C16 0.0392(16) 0.0400(15) 0.0447(17) -0.0132(13) 0.0150(13) -0.0073(13)
C14 0.0325(15) 0.0455(16) 0.0373(16) -0.0046(13) 0.0099(12) -0.0068(13)
C15 0.0345(15) 0.0477(16) 0.0413(16) -0.0083(13) 0.0156(12) -0.0043(13)

loop_
_atom_type_symbol
_atom_type_description
_atom_type_scat_dispersion_real
_atom_type_scat_dispersion_imag
_atom_type_scat_source
C C 0.0033 0.0016 'International Tables Vol C Tables 4.2.6.8 and 6.1.1.4'
H H 0.0000 0.0000 'International Tables Vol C Tables 4.2.6.8 and 6.1.1.4'
O O 0.0106 0.0060 'International Tables Vol C Tables 4.2.6.8 and 6.1.1.4'
F F 0.0171 0.0103 'International Tables Vol C Tables 4.2.6.8 and 6.1.1.4'
Co Co 0.3494 0.9721 'International Tables Vol C Tables 4.2.6.8 and 6.1.1.4'

loop_
_geom_angle_atom_site_label_1
_geom_angle_atom_site_label_2
_geom_angle_atom_site_label_3
_geom_angle
_geom_angle_site_symmetry_1
_geom_angle_site_symmetry_3
O1 Co1 O2 159.32(10) . 3_566
O1 Co1 O3 94.19(9) . 4_575
O2 Co1 O3 90.53(9) 3_566 4_575
O1 Co1 O5 103.30(9) . .
O2 Co1 O5 94.43(9) 3_566 .
O3 Co1 O5 107.35(8) 4_575 .
O1 Co1 O4 85.39(9) . 2_546
O2 Co1 O4 83.72(9) 3_566 2_546
O3 Co1 O4 161.18(9) 4_575 2_546
O5 Co1 O4 90.99(8) . 2_546
O1 Co1 Co1 82.77(7) . 3_566
O2 Co1 Co1 77.19(7) 3_566 3_566
O3 Co1 Co1 88.93(6) 4_575 3_566
O5 Co1 Co1 161.91(6) . 3_566
O4 Co1 Co1 72.33(6) 2_546 3_566
C1 O1 Co1 123.7(2) . .
C1 O2 Co1 130.2(2) . 3_566
C17 O3 Co1 121.48(19) . 4_676
C17 O4 Co1 133.33(19) . 2_566
C18 O5 Co1 131.05(18) . .
O1 C1 O2 125.5(3) . .
O1 C1 C2 117.8(3) . .
O2 C1 C2 116.7(3) . .
C3 C2 C7 118.8(3) . .
C3 C2 C1 120.2(3) . .
C7 C2 C1 120.9(3) . .
C4 C3 C2 120.7(3) . .
C3 C4 C5 120.5(3) . .
C4 C5 C6 118.4(3) . .
C4 C5 C8 123.6(2) . .
C6 C5 C8 118.0(2) . .
C7 C6 C5 121.2(3) . .
C6 C7 C2 120.4(3) . .
C9 C8 C5 110.3(2) . .
C9 C8 C10 106.2(2) . .
C5 C8 C10 113.1(2) . .
C9 C8 C11 113.1(2) . .
C5 C8 C11 106.1(2) . .
C10 C8 C11 108.2(2) . .
C12 C9 C16 118.2(2) . .
C12 C9 C8 123.1(2) . .
C16 C9 C8 118.7(2) . .
F6 C10 F5 106.9(2) . .
F6 C10 F4 106.8(3) . .
F5 C10 F4 106.4(3) . .
F6 C10 C8 113.4(3) . .
F5 C10 C8 111.4(3) . .
F4 C10 C8 111.6(2) . .
F3 C11 F1 106.6(3) . .
F3 C11 F2 106.6(3) . .
F1 C11 F2 106.7(2) . .
F3 C11 C8 111.7(2) . .
F1 C11 C8 113.4(3) . .
F2 C11 C8 111.4(3) . .
C9 C12 C13 120.4(3) . .
O3 C17 O4 123.8(3) . .
O3 C17 C14 118.0(3) . .
O4 C17 C14 118.2(3) . .
C14 C13 C12 121.4(3) . .
O5 C18 O6 122.2(3) . .
O5 C18 C19 122.4(2) . .
O6 C18 C19 115.3(2) . .
C20 C19 C24 119.0(3) . .
C20 C19 C18 120.5(2) . .
C24 C19 C18 120.5(3) . .
C21 C20 C19 120.8(3) . .
C20 C21 C22 120.7(3) . .
C23 C22 C21 118.3(3) . .
C23 C22 C25 117.8(2) . .
C21 C22 C25 123.9(3) . .
C22 C23 C24 121.1(3) . .
C23 C24 C19 119.9(3) . .
C26 C25 C26 109.2(4) . 2
C26 C25 C22 112.24(16) . 2
C26 C25 C22 106.49(18) 2 2
C26 C25 C22 106.49(18) . .
C26 C25 C22 112.24(17) 2 .
C22 C25 C22 110.2(3) 2 .
F9 C26 F8 107.9(3) . .
F9 C26 F7 106.2(3) . .
F8 C26 F7 106.6(3) . .
F9 C26 C25 111.9(3) . .
F8 C26 C25 113.0(3) . .
F7 C26 C25 110.8(3) . .
C15 C16 C9 121.5(3) . .
C13 C14 C15 118.4(3) . .
C13 C14 C17 122.2(3) . .
C15 C14 C17 119.4(2) . .
C16 C15 C14 120.1(3) . .

loop_
_geom_bond_atom_site_label_1
_geom_bond_atom_site_label_2
_geom_bond_distance
_geom_bond_site_symmetry_2
Co1 O1 1.973(2) .
Co1 O2 1.990(2) 3_566
Co1 O3 2.003(2) 4_575
Co1 O5 2.0431(19) .
Co1 O4 2.1849(19) 2_546
Co1 Co1 2.9158(7) 3_566
F1 C11 1.331(4) .
F2 C11 1.333(3) .
F3 C11 1.328(4) .
F4 C10 1.337(4) .
F5 C10 1.335(3) .
F6 C10 1.332(4) .
F7 C26 1.343(4) .
F8 C26 1.340(4) .
F9 C26 1.327(4) .
O1 C1 1.255(4) .
O2 C1 1.257(4) .
O2 Co1 1.990(2) 3_566
O3 C17 1.245(3) .
O3 Co1 2.003(2) 4_676
O4 C17 1.269(3) .
O4 Co1 2.1849(19) 2_566
O5 C18 1.234(3) .
O6 C18 1.302(3) .
C1 C2 1.500(4) .
C2 C3 1.386(4) .
C2 C7 1.388(4) .
C3 C4 1.381(4) .
C4 C5 1.386(4) .
C5 C6 1.390(4) .
C5 C8 1.543(4) .
C6 C7 1.371(4) .
C8 C9 1.541(4) .
C8 C10 1.544(4) .
C8 C11 1.548(4) .
C9 C12 1.381(4) .
C9 C16 1.388(4) .
C12 C13 1.384(4) .
C17 C14 1.497(4) .
C13 C14 1.377(4) .
C18 C19 1.471(4) .
C19 C20 1.377(4) .
C19 C24 1.388(4) .
C20 C21 1.374(4) .
C21 C22 1.389(4) .
C22 C23 1.379(4) .
C22 C25 1.547(4) .
C23 C24 1.382(4) .
C25 C26 1.544(4) .
C25 C26 1.544(4) 2
C25 C22 1.547(4) 2
C16 C15 1.379(4) .
C14 C15 1.390(4) .
